data_7023051
loop_
_publ_author_name
'Amo-Ochoa, Pilar'
'Castillo, Oscar'
'Zamora, F\'elix'

_publ_section_title
;
 Cu(I), Co(II) and Fe(II) coordination polymers with pyrazine and benzoate
 as ligands. Spin crossover, spin canting and metamagnetism phenomena.
;
_journal_issue 37
_journal_name_full 'Dalton transactions (Cambridge, England : 2003)'
_journal_page_first 13453
_journal_page_last 13460
_journal_paper_doi 10.1039/c3dt50596k
_journal_volume 42
_journal_year 2013
_chemical_compound_source 'synthesis as described'
_chemical_formula_moiety 'C18 H14 Fe N2 O4, 1/2(C7 H6 O2)'
_chemical_formula_structural 'C18 H14 Fe N2 O4, 1/2(C7 H6 O2)'
_chemical_formula_sum 'C21.5 H17 Fe N2 O5'
_chemical_formula_weight 439.22
_chemical_name_systematic
;
catena-Poly[[bis(benzoato-K2O,O')bis(mu-benzoato-KO:KO')bis(mu-pyrazine-KN,KN')
diiron(II)]-benzoic acid (1/1)]
;
_space_group_IT_number 2
_symmetry_cell_setting triclinic
_symmetry_Int_Tables_number 2
_symmetry_space_group_name_Hall '-P 1'
_symmetry_space_group_name_H-M 'P -1'
_atom_sites_solution_hydrogens geom
_atom_sites_solution_primary direct
_atom_sites_solution_secondary difmap
_audit_creation_method SHELXL-97
_cell_angle_alpha 95.72(4)
_cell_angle_beta 92.91(5)
_cell_angle_gamma 109.02(5)
_cell_formula_units_Z 2
_cell_length_a 7.268(7)
_cell_length_b 9.209(6)
_cell_length_c 15.814(9)
_cell_measurement_reflns_used 9733
_cell_measurement_temperature 293(2)
_cell_measurement_theta_max 28.43
_cell_measurement_theta_min 2.98
_cell_volume 991.8(13)
_computing_cell_refinement 'CrysAlis CCD (Oxford Diffraction, 2003)'
_computing_data_collection 'CrysAlis CCD (Oxford Diffraction, 2003)'
_computing_data_reduction 'CrysAlis RED (Oxford Diffraction, 2003)'
_computing_molecular_graphics 'Ortep-3 (Farrugia, 1997)'
_computing_publication_material 'WinGX (Farrugia, 1999)'
_computing_structure_refinement 'SHELXL-97 (Sheldrick, 1997)'
_computing_structure_solution 'Sir92 (Altamore et al., 1993)'
_diffrn_ambient_temperature 293(2)
_diffrn_measured_fraction_theta_full 0.986
_diffrn_measured_fraction_theta_max 0.986
_diffrn_measurement_device_type Xcalibur
_diffrn_measurement_method \w
_diffrn_radiation_monochromator graphite
_diffrn_radiation_source 'fine-focus sealed tube'
_diffrn_radiation_type MoK\a
_diffrn_radiation_wavelength 0.71073
_diffrn_reflns_av_R_equivalents 0.0723
_diffrn_reflns_av_sigmaI/netI 0.0844
_diffrn_reflns_limit_h_max 8
_diffrn_reflns_limit_h_min -9
_diffrn_reflns_limit_k_max 12
_diffrn_reflns_limit_k_min -12
_diffrn_reflns_limit_l_max 21
_diffrn_reflns_limit_l_min -21
_diffrn_reflns_number 9733
_diffrn_reflns_theta_full 28.43
_diffrn_reflns_theta_max 28.43
_diffrn_reflns_theta_min 2.98
_diffrn_standards_decay_% 0
_diffrn_standards_interval_count 0
_diffrn_standards_interval_time 0
_diffrn_standards_number 0
_exptl_absorpt_coefficient_mu 0.796
_exptl_absorpt_correction_type none
_exptl_crystal_colour 'dark blue'
_exptl_crystal_density_diffrn 1.471
_exptl_crystal_density_method 'not measured'
_exptl_crystal_description prismatic
_exptl_crystal_F_000 452
_exptl_crystal_size_max 0.16
_exptl_crystal_size_mid 0.04
_exptl_crystal_size_min 0.03
_refine_diff_density_max 0.412
_refine_diff_density_min -0.320
_refine_diff_density_rms 0.065
_refine_ls_extinction_method none
_refine_ls_goodness_of_fit_ref 0.951
_refine_ls_hydrogen_treatment constr
_refine_ls_matrix_type full
_refine_ls_number_parameters 262
_refine_ls_number_reflns 4925
_refine_ls_number_restraints 0
_refine_ls_restrained_S_all 0.951
_refine_ls_R_factor_all 0.2462
_refine_ls_R_factor_gt 0.0598
_refine_ls_shift/su_max 0.000
_refine_ls_shift/su_mean 0.000
_refine_ls_structure_factor_coef Fsqd
_refine_ls_weighting_details 'calc w=1/[\s^2^(Fo^2^)+(0.0083P)^2^+0.9660P] where P=(Fo^2^+2Fc^2^)/3'
_refine_ls_weighting_scheme calc
_refine_ls_wR_factor_gt 0.0872
_refine_ls_wR_factor_ref 0.1223
_reflns_number_gt 1509
_reflns_number_total 4925
_reflns_threshold_expression >2sigma(I)
_cod_data_source_file c3dt50596k.txt
_cod_data_source_block compound-4
_cod_original_formula_sum 'C21.50 H17 Fe N2 O5'
_cod_database_code 7023051

loop_
_symmetry_equiv_pos_as_xyz
'x, y, z'
'-x, -y, -z'

loop_
_atom_site_label
_atom_site_type_symbol
_atom_site_fract_x
_atom_site_fract_y
_atom_site_fract_z
_atom_site_U_iso_or_equiv
_atom_site_adp_type
_atom_site_occupancy
_atom_site_symmetry_multiplicity
_atom_site_calc_flag
_atom_site_refinement_flags
_atom_site_disorder_assembly
_atom_site_disorder_group
Fe1 Fe 0.59992(14) 0.67617(14) 0.92664(7) 0.0345(3) Uani 1 1 d . . .
C1 C 0.6845(9) 0.8479(10) 0.8096(5) 0.0428(19) Uani 1 1 d . . .
C2 C 0.7578(8) 0.9441(10) 0.7400(5) 0.0454(19) Uani 1 1 d . . .
C3 C 0.8416(9) 1.1037(10) 0.7535(5) 0.052(2) Uani 1 1 d . . .
H3 H 0.8527 1.1552 0.8096 0.063 Uiso 1 1 calc R . .
C4 C 0.9087(11) 1.1898(11) 0.6891(7) 0.075(3) Uani 1 1 d . . .
H4 H 0.9660 1.2991 0.7008 0.090 Uiso 1 1 calc R . .
C5 C 0.8933(12) 1.1181(15) 0.6070(6) 0.080(3) Uani 1 1 d . . .
H5 H 0.9378 1.1772 0.5616 0.096 Uiso 1 1 calc R . .
C6 C 0.8128(12) 0.9600(13) 0.5918(6) 0.081(3) Uani 1 1 d . . .
H6 H 0.8027 0.9089 0.5357 0.098 Uiso 1 1 calc R . .
C7 C 0.7473(9) 0.8760(10) 0.6569(5) 0.060(2) Uani 1 1 d . . .
H7 H 0.6922 0.7666 0.6449 0.072 Uiso 1 1 calc R . .
C8 C 0.4138(8) 0.3007(9) 0.8890(4) 0.0357(17) Uani 1 1 d . . .
C9 C 0.3886(8) 0.2110(9) 0.8033(4) 0.0424(18) Uani 1 1 d . . .
C10 C 0.3046(10) 0.0549(10) 0.7927(5) 0.054(2) Uani 1 1 d . . .
H10 H 0.2579 0.0022 0.8401 0.065 Uiso 1 1 calc R . .
C11 C 0.2868(12) -0.0274(12) 0.7135(8) 0.087(3) Uani 1 1 d . . .
H11 H 0.2253 -0.1365 0.7064 0.105 Uiso 1 1 calc R . .
C12 C 0.3553(13) 0.0446(16) 0.6457(7) 0.093(4) Uani 1 1 d . . .
H12 H 0.3480 -0.0142 0.5920 0.112 Uiso 1 1 calc R . .
C13 C 0.4342(12) 0.2003(15) 0.6543(5) 0.087(3) Uani 1 1 d . . .
H13 H 0.4754 0.2517 0.6058 0.104 Uiso 1 1 calc R . .
C14 C 0.4551(9) 0.2849(9) 0.7333(5) 0.058(2) Uani 1 1 d . . .
H14 H 0.5152 0.3942 0.7397 0.069 Uiso 1 1 calc R . .
C15 C 0.9596(10) 0.5695(8) 0.8797(5) 0.050(2) Uani 1 1 d . . .
H15 H 0.8604 0.4912 0.8437 0.060 Uiso 1 1 calc R . .
C16 C 1.0555(9) 0.7819(8) 0.9779(4) 0.0432(19) Uani 1 1 d . . .
H16 H 1.0281 0.8594 1.0142 0.052 Uiso 1 1 calc R . .
C17 C 0.2464(9) 0.7840(8) 0.9765(4) 0.0422(19) Uani 1 1 d . . .
H17 H 0.3459 0.8633 1.0119 0.051 Uiso 1 1 calc R . .
C18 C 0.1471(9) 0.5714(8) 0.8787(5) 0.050(2) Uani 1 1 d . . .
H18 H 0.1749 0.4942 0.8423 0.060 Uiso 1 1 calc R . .
N1 N 0.9096(7) 0.6750(7) 0.9300(4) 0.0453(15) Uani 1 1 d . . .
N2 N 0.2953(7) 0.6802(7) 0.9281(4) 0.0434(15) Uani 1 1 d . . .
O1 O 0.6042(6) 0.7044(6) 0.7914(3) 0.0494(13) Uani 1 1 d . . .
O2 O 0.7151(5) 0.9116(5) 0.8857(3) 0.0491(13) Uani 1 1 d . . .
O3 O 0.5039(6) 0.4432(6) 0.8979(3) 0.0561(14) Uani 1 1 d . . .
O4 O 0.3440(5) 0.2281(6) 0.9489(3) 0.0504(13) Uani 1 1 d . . .
O91 O 0.2663(17) 0.5982(14) 0.6790(9) 0.135(5) Uiso 0.50 1 d PD A -1
H91 H 0.3742 0.6095 0.7128 0.203 Uiso 0.50 1 d P B -1
C91 C 0.295(2) 0.5522(10) 0.6039(10) 0.100(7) Uiso 0.50 1 d PD A -1
O92 O 0.444(2) 0.5361(13) 0.5830(11) 0.170(7) Uiso 0.50 1 d PD A -1
C92 C 0.122(3) 0.5162(12) 0.5382(7) 0.093(6) Uiso 0.50 1 d PD A -1
C93 C 0.158(2) 0.4680(12) 0.4570(7) 0.070(5) Uiso 0.50 1 d PD A -1
H93 H 0.2836 0.4617 0.4471 0.084 Uiso 0.50 1 calc PR A -1
C94 C 0.016(2) 0.4293(16) 0.3906(8) 0.124(8) Uiso 0.50 1 d PD A -1
H94 H 0.0391 0.3929 0.3352 0.149 Uiso 0.50 1 calc PR A -1
C95 C -0.158(2) 0.4443(16) 0.4057(8) 0.084(6) Uiso 0.50 1 d PD A -1
H95 H -0.2580 0.4210 0.3602 0.101 Uiso 0.50 1 calc PR A -1
C96 C -0.1932(19) 0.4937(16) 0.4880(10) 0.103(7) Uiso 0.50 1 d PD A -1
H96 H -0.3156 0.5034 0.5002 0.123 Uiso 0.50 1 calc PR A -1
C97 C -0.0384(18) 0.5284(14) 0.5518(9) 0.094(7) Uiso 0.50 1 d PD A -1
H97 H -0.0581 0.5630 0.6082 0.113 Uiso 0.50 1 calc PR A -1

loop_
_atom_site_aniso_label
_atom_site_aniso_U_11
_atom_site_aniso_U_22
_atom_site_aniso_U_33
_atom_site_aniso_U_23
_atom_site_aniso_U_13
_atom_site_aniso_U_12
Fe1 0.0302(5) 0.0367(7) 0.0353(6) 0.0023(5) 0.0026(4) 0.0101(4)
C1 0.040(4) 0.051(6) 0.043(5) 0.007(4) 0.009(3) 0.022(4)
C2 0.034(4) 0.049(6) 0.049(5) -0.004(4) 0.004(3) 0.011(3)
C3 0.058(5) 0.045(6) 0.052(5) 0.013(5) 0.004(4) 0.013(4)
C4 0.075(6) 0.047(7) 0.098(8) 0.028(6) 0.004(5) 0.008(4)
C5 0.075(6) 0.112(10) 0.069(7) 0.046(7) 0.029(5) 0.040(6)
C6 0.107(7) 0.076(8) 0.060(6) 0.002(6) 0.021(5) 0.029(6)
C7 0.068(5) 0.059(6) 0.052(5) 0.005(5) 0.016(4) 0.018(4)
C8 0.023(3) 0.050(5) 0.035(4) -0.009(4) -0.002(3) 0.018(3)
C9 0.031(4) 0.053(6) 0.044(5) -0.003(4) 0.000(3) 0.019(3)
C10 0.074(5) 0.039(6) 0.044(5) -0.012(4) -0.002(4) 0.018(4)
C11 0.087(7) 0.069(8) 0.098(9) -0.027(7) -0.013(6) 0.028(5)
C12 0.094(7) 0.115(11) 0.063(7) -0.043(8) -0.016(5) 0.044(7)
C13 0.106(7) 0.125(11) 0.029(5) -0.006(6) 0.008(4) 0.042(7)
C14 0.049(4) 0.062(6) 0.055(5) -0.005(5) -0.001(4) 0.013(4)
C15 0.044(4) 0.038(5) 0.057(5) -0.022(4) 0.003(4) 0.006(4)
C16 0.052(5) 0.034(5) 0.039(4) -0.008(4) -0.001(3) 0.012(4)
C17 0.028(4) 0.044(5) 0.051(5) -0.003(4) -0.002(3) 0.010(3)
C18 0.033(4) 0.046(6) 0.070(5) -0.028(5) 0.004(4) 0.022(4)
N1 0.035(3) 0.065(5) 0.040(3) 0.005(3) 0.003(3) 0.023(3)
N2 0.033(3) 0.055(4) 0.045(4) 0.001(3) 0.006(3) 0.019(3)
O1 0.066(3) 0.031(3) 0.047(3) 0.008(3) 0.005(2) 0.011(2)
O2 0.055(3) 0.052(4) 0.041(3) 0.008(3) 0.006(2) 0.017(2)
O3 0.057(3) 0.034(4) 0.068(4) -0.010(3) -0.003(2) 0.008(2)
O4 0.044(3) 0.063(4) 0.035(3) -0.010(3) 0.004(2) 0.010(2)

loop_
_atom_type_symbol
_atom_type_description
_atom_type_scat_dispersion_real
_atom_type_scat_dispersion_imag
_atom_type_scat_source
C C 0.0033 0.0016 'International Tables Vol C Tables 4.2.6.8 and 6.1.1.4'
H H 0.0000 0.0000 'International Tables Vol C Tables 4.2.6.8 and 6.1.1.4'
N N 0.0061 0.0033 'International Tables Vol C Tables 4.2.6.8 and 6.1.1.4'
O O 0.0106 0.0060 'International Tables Vol C Tables 4.2.6.8 and 6.1.1.4'
Fe Fe 0.3463 0.8444 'International Tables Vol C Tables 4.2.6.8 and 6.1.1.4'

loop_
_geom_angle_atom_site_label_1
_geom_angle_atom_site_label_2
_geom_angle_atom_site_label_3
_geom_angle
_geom_angle_site_symmetry_1
_geom_angle_site_symmetry_3
O3 Fe1 O4 119.7(2) . 2_667
O3 Fe1 O1 90.6(2) . .
O4 Fe1 O1 149.6(2) 2_667 .
O3 Fe1 N2 91.6(2) . .
O4 Fe1 N2 89.76(19) 2_667 .
O1 Fe1 N2 91.83(18) . .
O3 Fe1 O2 149.96(18) . .
O4 Fe1 O2 89.9(2) 2_667 .
O1 Fe1 O2 59.71(18) . .
N2 Fe1 O2 93.56(19) . .
O3 Fe1 N1 89.2(2) . .
O4 Fe1 N1 88.27(19) 2_667 .
O1 Fe1 N1 89.97(18) . .
N2 Fe1 N1 178.0(2) . .
O2 Fe1 N1 86.61(19) . .
O1 C1 O2 121.7(7) . .
O1 C1 C2 119.1(7) . .
O2 C1 C2 119.1(7) . .
C3 C2 C7 116.0(8) . .
C3 C2 C1 123.2(7) . .
C7 C2 C1 120.9(8) . .
C4 C3 C2 122.4(8) . .
C4 C3 H3 118.8 . .
C2 C3 H3 118.8 . .
C3 C4 C5 120.0(9) . .
C3 C4 H4 120.0 . .
C5 C4 H4 120.0 . .
C6 C5 C4 118.9(9) . .
C6 C5 H5 120.5 . .
C4 C5 H5 120.5 . .
C7 C6 C5 120.2(9) . .
C7 C6 H6 119.9 . .
C5 C6 H6 119.9 . .
C6 C7 C2 122.5(8) . .
C6 C7 H7 118.7 . .
C2 C7 H7 118.7 . .
O4 C8 O3 123.4(6) . .
O4 C8 C9 117.4(7) . .
O3 C8 C9 119.1(7) . .
C10 C9 C14 118.9(7) . .
C10 C9 C8 120.6(7) . .
C14 C9 C8 120.5(7) . .
C9 C10 C11 120.1(8) . .
C9 C10 H10 120.0 . .
C11 C10 H10 120.0 . .
C12 C11 C10 121.0(10) . .
C12 C11 H11 119.5 . .
C10 C11 H11 119.5 . .
C11 C12 C13 119.9(10) . .
C11 C12 H12 120.1 . .
C13 C12 H12 120.1 . .
C12 C13 C14 120.0(10) . .
C12 C13 H13 120.0 . .
C14 C13 H13 120.0 . .
C13 C14 C9 120.1(8) . .
C13 C14 H14 119.9 . .
C9 C14 H14 119.9 . .
N1 C15 C18 122.2(6) . 1_655
N1 C15 H15 118.9 . .
C18 C15 H15 118.9 1_655 .
N1 C16 C17 122.0(6) . 1_655
N1 C16 H16 119.0 . .
C17 C16 H16 119.0 1_655 .
N2 C17 C16 122.4(6) . 1_455
N2 C17 H17 118.8 . .
C16 C17 H17 118.8 1_455 .
N2 C18 C15 121.8(6) . 1_455
N2 C18 H18 119.1 . .
C15 C18 H18 119.1 1_455 .
C16 N1 C15 115.7(6) . .
C16 N1 Fe1 122.5(5) . .
C15 N1 Fe1 121.7(5) . .
C17 N2 C18 115.8(5) . .
C17 N2 Fe1 123.5(4) . .
C18 N2 Fe1 120.7(5) . .
C1 O1 Fe1 90.4(4) . .
C1 O2 Fe1 88.1(4) . .
C8 O3 Fe1 167.4(4) . .
C8 O4 Fe1 122.9(4) . 2_667
C91 O91 H91 107.3 . .
O92 C91 O91 125.1(16) . .
O92 C91 C92 119.8(14) . .
O91 C91 C92 115.1(13) . .
C97 C92 C93 120.5(14) . .
C97 C92 C91 125.8(11) . .
C93 C92 C91 113.7(12) . .
C94 C93 C92 120.7(13) . .
C94 C93 H93 119.6 . .
C92 C93 H93 119.6 . .
C95 C94 C93 118.5(13) . .
C95 C94 H94 120.7 . .
C93 C94 H94 120.8 . .
C94 C95 C96 120.3(13) . .
C94 C95 H95 119.9 . .
C96 C95 H95 119.9 . .
C95 C96 C97 116.8(13) . .
C95 C96 H96 121.6 . .
C97 C96 H96 121.6 . .
C92 C97 C96 123.2(15) . .
C92 C97 H97 118.4 . .
C96 C97 H97 118.4 . .

loop_
_geom_bond_atom_site_label_1
_geom_bond_atom_site_label_2
_geom_bond_distance
_geom_bond_site_symmetry_2
Fe1 O3 2.023(5) .
Fe1 O4 2.038(4) 2_667
Fe1 O1 2.181(5) .
Fe1 N2 2.228(5) .
Fe1 O2 2.230(5) .
Fe1 N1 2.253(5) .
C1 O1 1.255(8) .
C1 O2 1.260(7) .
C1 C2 1.491(9) .
C2 C3 1.385(10) .
C2 C7 1.385(9) .
C3 C4 1.366(10) .
C3 H3 0.9500 .
C4 C5 1.379(12) .
C4 H4 0.9500 .
C5 C6 1.371(12) .
C5 H5 0.9500 .
C6 C7 1.361(10) .
C6 H6 0.9500 .
C7 H7 0.9500 .
C8 O4 1.247(7) .
C8 O3 1.251(8) .
C8 C9 1.486(9) .
C9 C10 1.355(9) .
C9 C14 1.382(9) .
C10 C11 1.375(11) .
C10 H10 0.9500 .
C11 C12 1.348(12) .
C11 H11 0.9500 .
C12 C13 1.349(13) .
C12 H12 0.9500 .
C13 C14 1.379(11) .
C13 H13 0.9500 .
C14 H14 0.9500 .
C15 N1 1.347(8) .
C15 C18 1.358(8) 1_655
C15 H15 0.9500 .
C16 N1 1.325(8) .
C16 C17 1.382(7) 1_655
C16 H16 0.9500 .
C17 N2 1.315(8) .
C17 C16 1.382(7) 1_455
C17 H17 0.9500 .
C18 N2 1.353(8) .
C18 C15 1.358(8) 1_455
C18 H18 0.9500 .
O4 Fe1 2.038(4) 2_667
O91 C91 1.271(9) .
O91 H91 0.8969 .
C91 O92 1.202(9) .
C91 C92 1.51(2) .
C92 C97 1.24(2) .
C92 C93 1.382(10) .
C93 C94 1.371(9) .
C93 H93 0.9500 .
C94 C95 1.347(9) .
C94 H94 0.9500 .
C95 C96 1.399(10) .
C95 H95 0.9500 .
C96 C97 1.404(10) .
C96 H96 0.9500 .
C97 H97 0.9500 .
